data_2310963
loop_
_publ_author_name
'Siemons, W.J.'
'Templeton, D.H.'

_publ_section_title
;
 The Crystal Structure of Ammonium Oxide
;
_journal_name_full 'Acta Crystallographica (1,1948-23,1967)'
_journal_page_first 194
_journal_page_last 198
_journal_volume 7
_journal_year 1954
_chemical_formula_sum 'H8 N2 O'
_chemical_name_systematic '(N H4)2 O'
_space_group_IT_number 62
_symmetry_space_group_name_Hall '-P 2c 2ab'
_symmetry_space_group_name_H-M 'P b n m'
_cell_angle_alpha 90
_cell_angle_beta 90
_cell_angle_gamma 90
_cell_formula_units_Z 4
_cell_length_a 8.41
_cell_length_b 8.41
_cell_length_c 5.33
_cell_volume 376.981
_citation_journal_id_ASTM ACCRA9
_cod_data_source_file Siemons_ACCRA9_1954_206.cif
_cod_data_source_block H8N2O1
_cod_original_cell_volume 376.9807
_cod_original_sg_symbol_Hall '-P 2ac 2n (z,x,y)'
_cod_original_formula_sum 'H8 N2 O1'
_cod_database_code 2310963

loop_
_symmetry_equiv_pos_as_xyz
x,y,z
x+1/2,-y+1/2,-z
-x+1/2,y+1/2,-z+1/2
-x,-y,z+1/2
-x,-y,-z
-x-1/2,y-1/2,z
x-1/2,-y-1/2,z-1/2
x,y,-z-1/2

loop_
_atom_site_label
_atom_site_type_symbol
_atom_site_fract_x
_atom_site_fract_y
_atom_site_fract_z
_atom_site_occupancy
_atom_site_U_iso_or_equiv
_atom_site_attached_hydrogens
N2 N-3 0.845 0.037 0.25 1 0.0 4
O1 O-2 0.1 0.261 0.25 1 0.0 0
N1 N-3 0.411 0.131 0.25 1 0.0 4
